data_2102495
loop_
_publ_author_name
'Turkington, David E.'
'Lough, Alan J.'
'Ferguson, George'
'Glidewell, Christopher'

_publ_section_title
;
 Hydrogen-bonded adducts of triphenylsilanol with diamines: a finite
 ten-molecule aggregate, and chain, sheet and framework structures
 built from O---H&#x00B7;&#x00B7;&#x00B7;O,
 O---H&#x00B7;&#x00B7;&#x00B7;N and
 C---H&#x00B7;&#x00B7;&#x00B7;\p(arene) hydrogen bonds
;
_journal_issue 2
_journal_name_full 'Acta Crystallographica Section B'
_journal_page_first 238
_journal_page_last 248
_journal_paper_doi 10.1107/S0108768104002344
_journal_volume 60
_journal_year 2004
_chemical_formula_moiety '2(C18 H16 O Si), C6 H14 N2'
_chemical_formula_sum 'C42 H46 N2 O2 Si2'
_chemical_formula_weight 666.98
_chemical_name_systematic
;
Triphenylsilanol--N,N'-dimethylpiperazine (2/1)
;
_space_group_IT_number 14
_symmetry_cell_setting monoclinic
_symmetry_space_group_name_Hall '-P 2ybc'
_symmetry_space_group_name_H-M 'P 1 21/c 1'
_atom_sites_solution_hydrogens geom
_atom_sites_solution_primary direct
_atom_sites_solution_secondary difmap
_cell_angle_alpha 90.00
_cell_angle_beta 117.868(4)
_cell_angle_gamma 90.00
_cell_formula_units_Z 2
_cell_length_a 14.6528(10)
_cell_length_b 8.1361(4)
_cell_length_c 16.7852(10)
_cell_measurement_reflns_used 3291
_cell_measurement_temperature 150.0(10)
_cell_measurement_theta_max 25.50
_cell_measurement_theta_min 2.75
_cell_volume 1769.00(19)
_computing_cell_refinement 'DENZO-SMN (Otwinowski & Minor, 1997)'
_computing_data_collection 'Kappa-CCD server software (Nonius, 1997)'
_computing_data_reduction 'DENZO-SMN (Otwinowski & Minor, 1997)'
_computing_molecular_graphics 'PLATON (Spek, 2003)'
_computing_publication_material 'SHELXL-97 (Sheldrick, 1997) and PRPKAPPA (Ferguson, 1999)'
_computing_structure_refinement 'SHELXL-97 (Sheldrick, 1997)'
_computing_structure_solution 'SHELXS-97 (Sheldrick, 1997)'
_diffrn_ambient_temperature 150.0(10)
_diffrn_measured_fraction_theta_full 0.999
_diffrn_measured_fraction_theta_max 0.999
_diffrn_measurement_device_type Kappa-CCD
_diffrn_measurement_method '\f scans, and \w scans with \k offsets'
_diffrn_radiation_monochromator graphite
_diffrn_radiation_source 'fine-focus sealed X-ray tube'
_diffrn_radiation_type 'Mo K\a'
_diffrn_radiation_wavelength 0.71073
_diffrn_reflns_av_R_equivalents 0.0987
_diffrn_reflns_av_sigmaI/netI 0.0729
_diffrn_reflns_limit_h_max 17
_diffrn_reflns_limit_h_min -17
_diffrn_reflns_limit_k_max 9
_diffrn_reflns_limit_k_min -9
_diffrn_reflns_limit_l_max 20
_diffrn_reflns_limit_l_min -20
_diffrn_reflns_number 15411
_diffrn_reflns_theta_full 25.50
_diffrn_reflns_theta_max 25.50
_diffrn_reflns_theta_min 2.75
_diffrn_standards_decay_% 0
_exptl_absorpt_coefficient_mu 0.140
_exptl_absorpt_correction_type none
_exptl_crystal_colour colourless
_exptl_crystal_density_diffrn 1.252
_exptl_crystal_density_method 'not measured'
_exptl_crystal_description plate
_exptl_crystal_F_000 712
_exptl_crystal_size_max 0.44
_exptl_crystal_size_mid 0.30
_exptl_crystal_size_min 0.04
_refine_diff_density_max 0.235
_refine_diff_density_min -0.398
_refine_ls_extinction_coef 0.011(3)
_refine_ls_extinction_expression Fc^*^=kFc[1+0.001xFc^2^\l^3^/sin(2\q)]^-1/4^
_refine_ls_extinction_method SHELXL
_refine_ls_goodness_of_fit_ref 1.034
_refine_ls_hydrogen_treatment constr
_refine_ls_matrix_type full
_refine_ls_number_parameters 237
_refine_ls_number_reflns 3291
_refine_ls_number_restraints 0
_refine_ls_restrained_S_all 1.034
_refine_ls_R_factor_all 0.0813
_refine_ls_R_factor_gt 0.0472
_refine_ls_shift/su_max 0.004
_refine_ls_shift/su_mean 0.000
_refine_ls_structure_factor_coef Fsqd
_refine_ls_weighting_details 'w=1/[\s^2^(Fo^2^)+(0.0714P)^2^] where P=(Fo^2^+2Fc^2^)/3'
_refine_ls_weighting_scheme calc
_refine_ls_wR_factor_gt 0.1150
_refine_ls_wR_factor_ref 0.1326
_reflns_number_gt 2276
_reflns_number_total 3291
_reflns_threshold_expression I>2\s(I)
_cod_data_source_file na5012.cif
_cod_data_source_block III
_cod_depositor_comments
;

2019-10-27
Z value and formula fixed to values more according to usual
chemical conventions.                 miguel
;
_cod_original_formula_sum 'C21 H23 N O Si'
_cod_original_formula_weight 333.49
_cod_original_formula_moiety 'C18 H16 O Si, 0.5(C6 H14 N2)'
_cod_original_formula_units_Z 4
_cod_original_cell_volume 1769.00(18)
_cod_original_sg_symbol_H-M 'P 21/c'
_cod_database_code 2102495

loop_
_symmetry_equiv_pos_as_xyz
'x, y, z'
'-x, y+1/2, -z+1/2'
'-x, -y, -z'
'x, -y-1/2, z-1/2'

loop_
_atom_site_label
_atom_site_fract_x
_atom_site_fract_y
_atom_site_fract_z
_atom_site_U_iso_or_equiv
_atom_site_adp_type
_atom_site_calc_flag
_atom_site_refinement_flags
_atom_site_occupancy
_atom_site_type_symbol
Si1 0.75554(5) 0.84180(7) 0.53089(4) 0.0313(2) Uani d . 1 Si
O1 0.71129(13) 0.77748(18) 0.59784(11) 0.0377(4) Uani d . 1 O
C11 0.79164(17) 0.6738(2) 0.47673(16) 0.0323(5) Uani d . 1 C
C12 0.85027(18) 0.5440(3) 0.52875(17) 0.0389(6) Uani d . 1 C
C13 0.88142(19) 0.4214(3) 0.49045(18) 0.0451(6) Uani d . 1 C
C14 0.8558(2) 0.4267(3) 0.40022(19) 0.0463(7) Uani d . 1 C
C15 0.7982(2) 0.5520(3) 0.34725(18) 0.0437(6) Uani d . 1 C
C16 0.76619(18) 0.6739(3) 0.38579(16) 0.0371(6) Uani d . 1 C
C21 0.87396(17) 0.9627(2) 0.60015(15) 0.0302(5) Uani d . 1 C
C22 0.87587(19) 1.0727(3) 0.66397(15) 0.0385(6) Uani d . 1 C
C23 0.9627(2) 1.1639(3) 0.71579(17) 0.0451(6) Uani d . 1 C
C24 1.0503(2) 1.1485(3) 0.70511(17) 0.0438(6) Uani d . 1 C
C25 1.04989(19) 1.0430(3) 0.64162(17) 0.0404(6) Uani d . 1 C
C26 0.96331(17) 0.9509(3) 0.58995(16) 0.0346(5) Uani d . 1 C
C31 0.65816(17) 0.9741(3) 0.44083(15) 0.0324(5) Uani d . 1 C
C32 0.55277(18) 0.9617(3) 0.41415(17) 0.0403(6) Uani d . 1 C
C33 0.4805(2) 1.0508(3) 0.34309(18) 0.0485(7) Uani d . 1 C
C34 0.5120(2) 1.1564(3) 0.29671(17) 0.0479(7) Uani d . 1 C
C35 0.6158(2) 1.1749(3) 0.32381(17) 0.0452(6) Uani d . 1 C
C36 0.68803(19) 1.0854(3) 0.39457(16) 0.0391(6) Uani d . 1 C
N1 0.60535(15) 0.4909(2) 0.57194(13) 0.0369(5) Uani d . 1 N
C1 0.57249(19) 0.4123(3) 0.48410(16) 0.0404(6) Uani d . 1 C
C2 0.51628(18) 0.5000(3) 0.58999(16) 0.0384(6) Uani d . 1 C
C3 0.6892(2) 0.4008(3) 0.64375(18) 0.0487(7) Uani d . 1 C
H1 0.6768 0.6913 0.5767 0.057 Uiso calc R 1 H
H12 0.8691 0.5396 0.5911 0.047 Uiso calc R 1 H
H13 0.9210 0.3320 0.5265 0.054 Uiso calc R 1 H
H14 0.8787 0.3419 0.3750 0.056 Uiso calc R 1 H
H15 0.7803 0.5557 0.2851 0.052 Uiso calc R 1 H
H16 0.7252 0.7612 0.3488 0.045 Uiso calc R 1 H
H22 0.8163 1.0853 0.6721 0.037(6) Uiso calc R 1 H
H23 0.9625 1.2382 0.7593 0.052(7) Uiso calc R 1 H
H24 1.1104 1.2108 0.7416 0.056(8) Uiso calc R 1 H
H25 1.1094 1.0331 0.6331 0.047(7) Uiso calc R 1 H
H26 0.9642 0.8775 0.5463 0.040(7) Uiso calc R 1 H
H32 0.5304 0.8896 0.4460 0.046(7) Uiso calc R 1 H
H33 0.4092 1.0395 0.3261 0.068(9) Uiso calc R 1 H
H34 0.4625 1.2161 0.2464 0.062(8) Uiso calc R 1 H
H35 0.6377 1.2506 0.2931 0.052(7) Uiso calc R 1 H
H36 0.7593 1.0997 0.4121 0.054(8) Uiso calc R 1 H
H1A 0.5523 0.2972 0.4870 0.046(7) Uiso calc R 1 H
H1B 0.6313 0.4101 0.4704 0.050(7) Uiso calc R 1 H
H2A 0.5368 0.5585 0.6476 0.051(7) Uiso calc R 1 H
H2B 0.4947 0.3874 0.5961 0.047(7) Uiso calc R 1 H
H3A 0.6665 0.2887 0.6465 0.071(9) Uiso calc R 1 H
H3B 0.7092 0.4562 0.7014 0.048(7) Uiso calc R 1 H
H3C 0.7486 0.3969 0.6318 0.065(9) Uiso calc R 1 H

loop_
_atom_site_aniso_label
_atom_site_aniso_U_11
_atom_site_aniso_U_22
_atom_site_aniso_U_33
_atom_site_aniso_U_12
_atom_site_aniso_U_13
_atom_site_aniso_U_23
Si1 0.0305(4) 0.0300(3) 0.0335(4) -0.0009(3) 0.0149(3) 0.0002(3)
O1 0.0423(10) 0.0340(8) 0.0432(10) -0.0061(7) 0.0253(8) -0.0014(7)
C11 0.0280(12) 0.0320(12) 0.0359(13) -0.0056(9) 0.0142(10) -0.0014(9)
C12 0.0400(14) 0.0352(12) 0.0406(15) -0.0012(10) 0.0182(12) -0.0003(10)
C13 0.0419(15) 0.0373(13) 0.0574(18) 0.0056(11) 0.0242(14) 0.0014(12)
C14 0.0438(15) 0.0381(13) 0.0611(19) -0.0009(11) 0.0278(14) -0.0122(12)
C15 0.0441(15) 0.0459(14) 0.0436(15) -0.0047(11) 0.0225(13) -0.0086(11)
C16 0.0327(13) 0.0360(12) 0.0396(14) -0.0032(10) 0.0144(11) -0.0017(10)
C21 0.0317(12) 0.0272(11) 0.0299(12) 0.0014(9) 0.0129(10) 0.0050(9)
C22 0.0402(14) 0.0397(13) 0.0382(14) 0.0002(11) 0.0205(12) -0.0012(10)
C23 0.0538(17) 0.0413(14) 0.0398(15) -0.0105(12) 0.0216(13) -0.0124(11)
C24 0.0421(15) 0.0442(14) 0.0377(15) -0.0107(11) 0.0125(12) -0.0022(11)
C25 0.0350(14) 0.0448(14) 0.0414(15) -0.0019(11) 0.0178(12) 0.0042(11)
C26 0.0355(13) 0.0323(12) 0.0364(14) -0.0012(10) 0.0172(11) -0.0007(10)
C31 0.0306(12) 0.0314(11) 0.0332(13) -0.0011(9) 0.0132(10) -0.0060(9)
C32 0.0363(14) 0.0337(12) 0.0470(16) -0.0020(10) 0.0162(12) -0.0070(11)
C33 0.0324(14) 0.0437(15) 0.0555(18) 0.0023(11) 0.0089(13) -0.0129(12)
C34 0.0496(17) 0.0456(14) 0.0354(15) 0.0142(12) 0.0089(13) -0.0036(11)
C35 0.0550(17) 0.0453(14) 0.0379(15) 0.0112(12) 0.0238(14) 0.0074(11)
C36 0.0373(14) 0.0410(13) 0.0404(14) 0.0054(11) 0.0191(12) 0.0026(10)
N1 0.0383(11) 0.0330(10) 0.0416(12) -0.0041(8) 0.0205(10) -0.0017(8)
C1 0.0450(15) 0.0346(12) 0.0472(16) -0.0046(11) 0.0261(13) -0.0063(11)
C2 0.0449(15) 0.0328(12) 0.0403(14) -0.0051(10) 0.0223(12) -0.0036(10)
C3 0.0435(16) 0.0442(15) 0.0512(18) -0.0020(12) 0.0162(14) 0.0085(12)

loop_
_atom_type_symbol
_atom_type_description
_atom_type_scat_dispersion_real
_atom_type_scat_dispersion_imag
_atom_type_scat_source
C C 0.0033 0.0016 'International Tables Vol C Tables 4.2.6.8 and 6.1.1.4'
H H 0.0000 0.0000 'International Tables Vol C Tables 4.2.6.8 and 6.1.1.4'
N N 0.0061 0.0033 'International Tables Vol C Tables 4.2.6.8 and 6.1.1.4'
O O 0.0106 0.0060 'International Tables Vol C Tables 4.2.6.8 and 6.1.1.4'
Si Si 0.0817 0.0704 'International Tables Vol C Tables 4.2.6.8 and 6.1.1.4'

loop_
_geom_angle_atom_site_label_1
_geom_angle_atom_site_label_2
_geom_angle_atom_site_label_3
_geom_angle_site_symmetry_1
_geom_angle_site_symmetry_3
_geom_angle
_geom_angle_publ_flag
O1 Si1 C11 . . 113.59(9) no
O1 Si1 C21 . . 107.23(9) no
C11 Si1 C21 . . 107.52(10) no
O1 Si1 C31 . . 110.24(10) no
C11 Si1 C31 . . 108.35(10) no
C21 Si1 C31 . . 109.85(9) no
Si1 O1 H1 . . 109.5 no
C12 C11 C16 . . 117.5(2) no
C12 C11 Si1 . . 119.30(18) no
C16 C11 Si1 . . 123.16(17) no
C13 C12 C11 . . 120.2(2) no
C13 C12 H12 . . 119.9 no
C11 C12 H12 . . 119.9 no
C12 C13 C14 . . 120.7(2) no
C12 C13 H13 . . 119.7 no
C14 C13 H13 . . 119.7 no
C15 C14 C13 . . 120.7(2) no
C15 C14 H14 . . 119.7 no
C13 C14 H14 . . 119.7 no
C14 C15 C16 . . 118.4(2) no
C14 C15 H15 . . 120.8 no
C16 C15 H15 . . 120.8 no
C15 C16 C11 . . 122.6(2) no
C15 C16 H16 . . 118.7 no
C11 C16 H16 . . 118.7 no
C22 C21 C26 . . 117.2(2) no
C22 C21 Si1 . . 120.10(17) no
C26 C21 Si1 . . 122.73(17) no
C23 C22 C21 . . 121.0(2) no
C23 C22 H22 . . 119.5 no
C21 C22 H22 . . 119.5 no
C22 C23 C24 . . 120.7(2) no
C22 C23 H23 . . 119.7 no
C24 C23 H23 . . 119.7 no
C25 C24 C23 . . 119.5(2) no
C25 C24 H24 . . 120.3 no
C23 C24 H24 . . 120.3 no
C24 C25 C26 . . 120.0(2) no
C24 C25 H25 . . 120.0 no
C26 C25 H25 . . 120.0 no
C25 C26 C21 . . 121.6(2) no
C25 C26 H26 . . 119.2 no
C21 C26 H26 . . 119.2 no
C36 C31 C32 . . 117.2(2) no
C36 C31 Si1 . . 120.56(17) no
C32 C31 Si1 . . 122.13(18) no
C33 C32 C31 . . 121.9(2) no
C33 C32 H32 . . 119.1 no
C31 C32 H32 . . 119.1 no
C32 C33 C34 . . 119.6(2) no
C32 C33 H33 . . 120.2 no
C34 C33 H33 . . 120.2 no
C33 C34 C35 . . 119.5(2) no
C33 C34 H34 . . 120.3 no
C35 C34 H34 . . 120.3 no
C36 C35 C34 . . 120.9(2) no
C36 C35 H35 . . 119.6 no
C34 C35 H35 . . 119.6 no
C35 C36 C31 . . 120.8(2) no
C35 C36 H36 . . 119.6 no
C31 C36 H36 . . 119.6 no
C3 N1 C1 . . 111.52(19) no
C3 N1 C2 . . 109.98(19) no
C1 N1 C2 . . 108.83(18) no
N1 C1 C2 . 3_666 112.16(19) no
N1 C1 H1A . . 109.2 no
C2 C1 H1A 3_666 . 109.2 no
N1 C1 H1B . . 109.2 no
C2 C1 H1B 3_666 . 109.2 no
H1A C1 H1B . . 107.9 no
N1 C2 C1 . 3_666 111.3(2) no
N1 C2 H2A . . 109.4 no
C1 C2 H2A 3_666 . 109.4 no
N1 C2 H2B . . 109.4 no
C1 C2 H2B 3_666 . 109.4 no
H2A C2 H2B . . 108.0 no
N1 C3 H3A . . 109.5 no
N1 C3 H3B . . 109.5 no
H3A C3 H3B . . 109.5 no
N1 C3 H3C . . 109.5 no
H3A C3 H3C . . 109.5 no
H3B C3 H3C . . 109.5 no

loop_
_geom_bond_atom_site_label_1
_geom_bond_atom_site_label_2
_geom_bond_site_symmetry_2
_geom_bond_distance
_geom_bond_publ_flag
Si1 O1 . 1.6242(16) no
Si1 C11 . 1.850(2) no
Si1 C21 . 1.856(2) no
Si1 C31 . 1.861(2) no
O1 H1 . 0.84 no
C11 C12 . 1.384(3) no
C11 C16 . 1.392(3) no
C12 C13 . 1.375(3) no
C12 H12 . 0.95 no
C13 C14 . 1.380(4) no
C13 H13 . 0.95 no
C14 C15 . 1.356(3) no
C14 H14 . 0.95 no
C15 C16 . 1.380(3) no
C15 H15 . 0.95 no
C16 H16 . 0.95 no
C21 C22 . 1.386(3) no
C21 C26 . 1.401(3) no
C22 C23 . 1.376(3) no
C22 H22 . 0.95 no
C23 C24 . 1.382(4) no
C23 H23 . 0.95 no
C24 C25 . 1.366(3) no
C24 H24 . 0.95 no
C25 C26 . 1.376(3) no
C25 H25 . 0.95 no
C26 H26 . 0.95 no
C31 C36 . 1.390(3) no
C31 C32 . 1.396(3) no
C32 C33 . 1.374(3) no
C32 H32 . 0.95 no
C33 C34 . 1.376(4) no
C33 H33 . 0.95 no
C34 C35 . 1.378(4) no
C34 H34 . 0.95 no
C35 C36 . 1.373(3) no
C35 H35 . 0.95 no
C36 H36 . 0.95 no
N1 C3 . 1.454(3) no
N1 C1 . 1.467(3) no
N1 C2 . 1.473(3) no
C1 C2 3_666 1.495(3) no
C1 H1A . 0.99 no
C1 H1B . 0.99 no
C2 C1 3_666 1.495(3) no
C2 H2A . 0.99 no
C2 H2B . 0.99 no
C3 H3A . 0.98 no
C3 H3B . 0.98 no
C3 H3C . 0.98 no

loop_
_geom_hbond_atom_site_label_D
_geom_hbond_atom_site_label_H
_geom_hbond_atom_site_label_A
_geom_hbond_distance_DH
_geom_hbond_distance_HA
_geom_hbond_distance_DA
_geom_hbond_angle_DHA
_geom_hbond_publ_flag
O1 H1 N1 0.84 1.92 2.721(2) 159 y

loop_
_geom_torsion_atom_site_label_1
_geom_torsion_atom_site_label_2
_geom_torsion_atom_site_label_3
_geom_torsion_atom_site_label_4
_geom_torsion_site_symmetry_4
_geom_torsion
_geom_torsion_publ_flag
O1 Si1 C11 C12 . -46.8(2) no
C21 Si1 C11 C12 . 71.71(19) no
C31 Si1 C11 C12 . -169.61(17) no
O1 Si1 C11 C16 . 135.91(19) no
C21 Si1 C11 C16 . -105.62(19) no
C31 Si1 C11 C16 . 13.1(2) no
C16 C11 C12 C13 . 0.1(3) no
Si1 C11 C12 C13 . -177.36(18) no
C11 C12 C13 C14 . 0.7(4) no
C12 C13 C14 C15 . -0.9(4) no
C13 C14 C15 C16 . 0.2(4) no
C14 C15 C16 C11 . 0.7(4) no
C12 C11 C16 C15 . -0.8(3) no
Si1 C11 C16 C15 . 176.55(18) no
O1 Si1 C21 C22 . -42.9(2) no
C11 Si1 C21 C22 . -165.43(18) no
C31 Si1 C21 C22 . 76.9(2) no
O1 Si1 C21 C26 . 138.36(18) no
C11 Si1 C21 C26 . 15.9(2) no
C31 Si1 C21 C26 . -101.85(19) no
C26 C21 C22 C23 . -1.0(3) no
Si1 C21 C22 C23 . -179.78(17) no
C21 C22 C23 C24 . 0.3(4) no
C22 C23 C24 C25 . 0.8(4) no
C23 C24 C25 C26 . -1.1(4) no
C24 C25 C26 C21 . 0.4(3) no
C22 C21 C26 C25 . 0.7(3) no
Si1 C21 C26 C25 . 179.43(17) no
O1 Si1 C31 C36 . 158.60(17) no
C11 Si1 C31 C36 . -76.5(2) no
C21 Si1 C31 C36 . 40.7(2) no
O1 Si1 C31 C32 . -24.2(2) no
C11 Si1 C31 C32 . 100.69(19) no
C21 Si1 C31 C32 . -142.13(18) no
C36 C31 C32 C33 . 2.3(3) no
Si1 C31 C32 C33 . -174.98(18) no
C31 C32 C33 C34 . -0.4(4) no
C32 C33 C34 C35 . -1.8(4) no
C33 C34 C35 C36 . 2.1(4) no
C34 C35 C36 C31 . -0.2(4) no
C32 C31 C36 C35 . -2.0(3) no
Si1 C31 C36 C35 . 175.34(18) no
C3 N1 C1 C2 3_666 177.9(2) no
C2 N1 C1 C2 3_666 56.4(3) no
C3 N1 C2 C1 3_666 -178.35(19) no
C1 N1 C2 C1 3_666 -55.9(2) no
